data_2236799
loop_
_publ_author_name
'Li, Yong-Qiang'
'Ju, Zhi-Yu'

_publ_section_title
;
 <i>rac</i>-Ethyl
 4-hydroxy-4-trifluoromethyl-6-(2,4,5-trimethoxyphenyl)-2-thio-1,3-diazinane-5-carboxylate
;
_journal_issue 11
_journal_name_full 'Acta Crystallographica Section E'
_journal_page_first o3092
_journal_page_last o3093
_journal_paper_doi 10.1107/S1600536812041013
_journal_volume 68
_journal_year 2012
_chemical_formula_iupac 'C17 H21 F3 N2 O6 S'
_chemical_formula_moiety 'C17 H21 F3 N2 O6 S'
_chemical_formula_sum 'C17 H21 F3 N2 O6 S'
_chemical_formula_weight 438.42
_chemical_name_systematic
;
<i>rac</i>-Ethyl
4-hydroxy-4-trifluoromethyl-6-(2,4,5-trimethoxyphenyl)-
2-thio-1,3-diazinane-5-carboxylate
;
_space_group_IT_number 2
_symmetry_cell_setting triclinic
_symmetry_space_group_name_Hall '-P 1'
_symmetry_space_group_name_H-M 'P -1'
_atom_sites_solution_hydrogens geom
_atom_sites_solution_primary direct
_atom_sites_solution_secondary difmap
_cell_angle_alpha 71.582(13)
_cell_angle_beta 76.740(16)
_cell_angle_gamma 79.743(15)
_cell_formula_units_Z 2
_cell_length_a 9.5070(8)
_cell_length_b 9.9040(8)
_cell_length_c 11.4710(13)
_cell_measurement_reflns_used 3446
_cell_measurement_temperature 113(2)
_cell_measurement_theta_max 29.20
_cell_measurement_theta_min 1.90
_cell_volume 990.89(19)
_computing_cell_refinement 'CrystalClear (Rigaku/MSC, 2009)'
_computing_data_collection 'CrystalClear (Rigaku/MSC, 2009)'
_computing_data_reduction 'CrystalClear (Rigaku/MSC, 2009)'
_computing_molecular_graphics 'CrystalStructure (Rigaku/MSC, 2009)'
_computing_publication_material 'CrystalStructure (Rigaku/MSC, 2009)'
_computing_structure_refinement 'SHELXL97 (Sheldrick, 2008)'
_computing_structure_solution 'SHELXS97 (Sheldrick, 2008)'
_diffrn_ambient_temperature 113(2)
_diffrn_detector_area_resol_mean 14.222
_diffrn_measured_fraction_theta_full 0.994
_diffrn_measured_fraction_theta_max 0.994
_diffrn_measurement_device_type 'Rigaku Saturn724 CCD-detector diffractometer'
_diffrn_measurement_method '\w scans'
_diffrn_radiation_monochromator multilayer
_diffrn_radiation_source 'rotating anode'
_diffrn_radiation_type MoK\a
_diffrn_radiation_wavelength 0.71075
_diffrn_reflns_av_R_equivalents 0.0486
_diffrn_reflns_av_sigmaI/netI 0.0784
_diffrn_reflns_limit_h_max 13
_diffrn_reflns_limit_h_min -12
_diffrn_reflns_limit_k_max 13
_diffrn_reflns_limit_k_min -13
_diffrn_reflns_limit_l_max 15
_diffrn_reflns_limit_l_min -15
_diffrn_reflns_number 13891
_diffrn_reflns_theta_full 29.12
_diffrn_reflns_theta_max 29.12
_diffrn_reflns_theta_min 1.90
_diffrn_standards_number 0
_exptl_absorpt_coefficient_mu 0.228
_exptl_absorpt_correction_T_max 0.9558
_exptl_absorpt_correction_T_min 0.9389
_exptl_absorpt_correction_type multi-scan
_exptl_absorpt_process_details '(<i>REQAB</i>; Jacobson, 1998)'
_exptl_crystal_colour colorless
_exptl_crystal_density_diffrn 1.469
_exptl_crystal_density_method 'not measured'
_exptl_crystal_description prism
_exptl_crystal_F_000 456
_exptl_crystal_size_max 0.28
_exptl_crystal_size_mid 0.22
_exptl_crystal_size_min 0.20
_refine_diff_density_max 0.333
_refine_diff_density_min -0.260
_refine_ls_extinction_coef 0.0101(11)
_refine_ls_extinction_expression Fc^*^=kFc[1+0.001xFc^2^\l^3^/sin(2\q)]^-1/4^
_refine_ls_extinction_method SHELXL97
_refine_ls_goodness_of_fit_ref 0.896
_refine_ls_hydrogen_treatment mixed
_refine_ls_matrix_type full
_refine_ls_number_parameters 279
_refine_ls_number_reflns 5290
_refine_ls_number_restraints 0
_refine_ls_restrained_S_all 0.896
_refine_ls_R_factor_all 0.0495
_refine_ls_R_factor_gt 0.0329
_refine_ls_shift/su_max 0.001
_refine_ls_shift/su_mean 0.000
_refine_ls_structure_factor_coef Fsqd
_refine_ls_weighting_details 'calc w=1/[\s^2^(Fo^2^)+(0.0266P)^2^+] where P=(Fo^2^+2Fc^2^)/3'
_refine_ls_weighting_scheme calc
_refine_ls_wR_factor_gt 0.0768
_refine_ls_wR_factor_ref 0.0803
_reflns_number_gt 3175
_reflns_number_total 5290
_reflns_threshold_expression I>2\s(I)
_cod_data_source_file zs2236.cif
_cod_data_source_block I
_cod_database_code 2236799
_cod_database_fobs_code 2236799

loop_
_symmetry_equiv_pos_as_xyz
'x, y, z'
'-x, -y, -z'

loop_
_atom_site_type_symbol
_atom_site_label
_atom_site_fract_x
_atom_site_fract_y
_atom_site_fract_z
_atom_site_U_iso_or_equiv
_atom_site_adp_type
_atom_site_calc_flag
_atom_site_refinement_flags
_atom_site_occupancy
_atom_site_symmetry_multiplicity
S S1 0.92027(4) 0.42289(4) 0.38162(3) 0.02116(10) Uani d . 1 1
F F1 0.81454(9) 0.32810(9) 0.86049(8) 0.0272(2) Uani d . 1 1
F F2 0.79020(9) 0.55959(9) 0.79756(8) 0.0284(2) Uani d . 1 1
F F3 0.61189(9) 0.44824(10) 0.91797(8) 0.0276(2) Uani d . 1 1
O O1 0.56858(11) 0.56726(10) 0.67450(10) 0.0200(2) Uani d . 1 1
O O2 0.35960(10) 0.39204(11) 0.83456(10) 0.0237(2) Uani d . 1 1
O O3 0.46465(10) 0.17323(11) 0.92763(9) 0.0221(2) Uani d . 1 1
O O4 0.72397(10) 0.03795(10) 0.63698(9) 0.0195(2) Uani d . 1 1
O O5 0.31176(10) -0.21345(10) 0.69741(9) 0.0183(2) Uani d . 1 1
O O6 0.13106(10) 0.03586(10) 0.68092(10) 0.0196(2) Uani d . 1 1
N N1 0.78623(12) 0.44308(13) 0.60651(11) 0.0160(3) Uani d . 1 1
N N2 0.67147(12) 0.33257(13) 0.51166(11) 0.0148(3) Uani d . 1 1
C C1 0.78416(14) 0.39765(14) 0.50737(12) 0.0144(3) Uani d . 1 1
C C2 0.66487(14) 0.44157(14) 0.70770(13) 0.0154(3) Uani d . 1 1
C C3 0.59354(14) 0.30412(14) 0.73587(12) 0.0143(3) Uani d . 1 1
H H3 0.6653 0.2186 0.7617 0.017 Uiso calc R 1 1
C C4 0.54789(14) 0.30384(14) 0.61551(12) 0.0139(3) Uani d . 1 1
H H4 0.4682 0.3838 0.5970 0.017 Uiso calc R 1 1
C C5 0.72143(15) 0.44432(16) 0.82155(13) 0.0194(3) Uani d . 1 1
C C6 0.45866(15) 0.29678(15) 0.83747(13) 0.0177(3) Uani d . 1 1
C C7 0.34010(16) 0.15335(18) 1.03094(14) 0.0295(4) Uani d . 1 1
H H7A 0.3011 0.2466 1.0472 0.035 Uiso calc R 1 1
H H7B 0.3722 0.0874 1.1075 0.035 Uiso calc R 1 1
C C8 0.22227(18) 0.0932(2) 1.00195(17) 0.0471(5) Uani d . 1 1
H H8A 0.1833 0.1628 0.9315 0.057 Uiso calc R 1 1
H H8B 0.1441 0.0732 1.0754 0.057 Uiso calc R 1 1
H H8C 0.2624 0.0043 0.9801 0.057 Uiso calc R 1 1
C C9 0.48928(14) 0.16512(14) 0.63245(12) 0.0139(3) Uani d . 1 1
C C10 0.57798(14) 0.03450(15) 0.64410(12) 0.0148(3) Uani d . 1 1
C C11 0.51657(14) -0.09063(14) 0.66579(12) 0.0156(3) Uani d . 1 1
H H11 0.5770 -0.1790 0.6717 0.019 Uiso calc R 1 1
C C12 0.36760(14) -0.08670(14) 0.67880(13) 0.0154(3) Uani d . 1 1
C C13 0.27734(14) 0.04244(15) 0.66821(12) 0.0150(3) Uani d . 1 1
C C14 0.33970(14) 0.16737(15) 0.64445(12) 0.0152(3) Uani d . 1 1
H H14 0.2792 0.2560 0.6362 0.018 Uiso calc R 1 1
C C15 0.81956(14) -0.09137(15) 0.63483(14) 0.0202(3) Uani d . 1 1
H H15A 0.7976 -0.1643 0.7152 0.024 Uiso calc R 1 1
H H15B 0.9207 -0.0719 0.6201 0.024 Uiso calc R 1 1
H H15C 0.8057 -0.1261 0.5677 0.024 Uiso calc R 1 1
C C16 0.21996(16) -0.26397(16) 0.81787(13) 0.0259(4) Uani d . 1 1
H H16A 0.2755 -0.2799 0.8841 0.031 Uiso calc R 1 1
H H16B 0.1859 -0.3540 0.8236 0.031 Uiso calc R 1 1
H H16C 0.1361 -0.1922 0.8276 0.031 Uiso calc R 1 1
C C17 0.03752(14) 0.16588(16) 0.68146(15) 0.0240(4) Uani d . 1 1
H H17A 0.0532 0.2022 0.7471 0.029 Uiso calc R 1 1
H H17B -0.0641 0.1473 0.6976 0.029 Uiso calc R 1 1
H H17C 0.0594 0.2372 0.6001 0.029 Uiso calc R 1 1
H H1 0.4866(17) 0.5528(17) 0.7147(15) 0.037(6) Uiso d . 1 1
H H1A 0.8556(17) 0.4884(18) 0.5985(16) 0.040(5) Uiso d . 1 1
H H2 0.6770(15) 0.2958(16) 0.4553(14) 0.025(5) Uiso d . 1 1

loop_
_atom_site_aniso_label
_atom_site_aniso_U_11
_atom_site_aniso_U_22
_atom_site_aniso_U_33
_atom_site_aniso_U_12
_atom_site_aniso_U_13
_atom_site_aniso_U_23
S1 0.0211(2) 0.0299(2) 0.01504(19) -0.01212(17) 0.00076(15) -0.00803(16)
F1 0.0276(5) 0.0317(5) 0.0234(5) 0.0066(4) -0.0116(4) -0.0100(4)
F2 0.0321(5) 0.0333(5) 0.0273(5) -0.0162(4) -0.0006(4) -0.0159(4)
F3 0.0227(5) 0.0429(6) 0.0209(5) -0.0075(4) 0.0038(4) -0.0179(4)
O1 0.0177(6) 0.0143(5) 0.0266(6) 0.0009(4) -0.0044(5) -0.0052(4)
O2 0.0185(6) 0.0235(6) 0.0266(6) 0.0010(5) -0.0002(5) -0.0084(5)
O3 0.0244(6) 0.0220(6) 0.0160(5) -0.0049(5) 0.0024(4) -0.0030(4)
O4 0.0115(5) 0.0170(5) 0.0301(6) -0.0007(4) -0.0038(4) -0.0077(5)
O5 0.0183(5) 0.0175(5) 0.0205(6) -0.0078(4) 0.0026(4) -0.0088(4)
O6 0.0119(5) 0.0169(5) 0.0300(6) -0.0012(4) -0.0047(4) -0.0062(5)
N1 0.0140(6) 0.0199(7) 0.0161(6) -0.0065(5) -0.0006(5) -0.0072(5)
N2 0.0160(6) 0.0169(6) 0.0127(6) -0.0054(5) -0.0009(5) -0.0053(5)
C1 0.0166(7) 0.0116(7) 0.0157(7) -0.0017(6) -0.0060(6) -0.0027(6)
C2 0.0160(7) 0.0155(7) 0.0151(7) -0.0025(6) -0.0016(6) -0.0053(6)
C3 0.0134(7) 0.0143(7) 0.0157(7) -0.0011(6) -0.0026(6) -0.0052(6)
C4 0.0123(7) 0.0135(7) 0.0155(7) -0.0001(6) -0.0022(6) -0.0043(6)
C5 0.0174(7) 0.0210(8) 0.0201(8) -0.0030(6) 0.0004(6) -0.0086(6)
C6 0.0197(8) 0.0185(8) 0.0173(7) -0.0047(6) -0.0030(6) -0.0077(6)
C7 0.0302(9) 0.0356(10) 0.0165(8) -0.0071(8) 0.0065(7) -0.0050(7)
C8 0.0394(11) 0.0665(14) 0.0341(11) -0.0269(10) 0.0071(9) -0.0112(10)
C9 0.0158(7) 0.0144(7) 0.0114(7) -0.0033(6) -0.0014(5) -0.0034(6)
C10 0.0117(7) 0.0191(8) 0.0140(7) -0.0027(6) -0.0012(6) -0.0055(6)
C11 0.0159(7) 0.0142(7) 0.0165(7) 0.0016(6) -0.0026(6) -0.0062(6)
C12 0.0173(7) 0.0162(7) 0.0142(7) -0.0059(6) -0.0006(6) -0.0059(6)
C13 0.0116(7) 0.0187(7) 0.0151(7) -0.0032(6) -0.0014(5) -0.0055(6)
C14 0.0158(7) 0.0149(7) 0.0149(7) 0.0000(6) -0.0031(6) -0.0049(6)
C15 0.0148(7) 0.0203(8) 0.0245(8) 0.0015(6) -0.0027(6) -0.0078(6)
C16 0.0362(9) 0.0217(8) 0.0180(8) -0.0105(7) 0.0011(7) -0.0035(6)
C17 0.0134(7) 0.0235(9) 0.0345(9) 0.0012(6) -0.0035(7) -0.0102(7)

loop_
_atom_type_symbol
_atom_type_description
_atom_type_scat_dispersion_real
_atom_type_scat_dispersion_imag
_atom_type_scat_source
C C 0.0033 0.0016 'International Tables Vol C Tables 4.2.6.8 and 6.1.1.4'
H H 0.0000 0.0000 'International Tables Vol C Tables 4.2.6.8 and 6.1.1.4'
N N 0.0061 0.0033 'International Tables Vol C Tables 4.2.6.8 and 6.1.1.4'
O O 0.0106 0.0060 'International Tables Vol C Tables 4.2.6.8 and 6.1.1.4'
F F 0.0171 0.0103 'International Tables Vol C Tables 4.2.6.8 and 6.1.1.4'
S S 0.1246 0.1234 'International Tables Vol C Tables 4.2.6.8 and 6.1.1.4'

loop_
_geom_angle_atom_site_label_1
_geom_angle_atom_site_label_2
_geom_angle_atom_site_label_3
_geom_angle
C2 O1 H1 109.2(12)
C6 O3 C7 116.46(11)
C10 O4 C15 117.60(10)
C12 O5 C16 114.69(11)
C13 O6 C17 116.33(10)
C1 N1 C2 123.14(12)
C1 N1 H1A 115.4(12)
C2 N1 H1A 120.3(12)
C1 N2 C4 125.74(12)
C1 N2 H2 116.9(10)
C4 N2 H2 116.8(10)
N2 C1 N1 118.08(12)
N2 C1 S1 120.77(11)
N1 C1 S1 121.16(10)
O1 C2 N1 108.97(11)
O1 C2 C5 107.58(11)
N1 C2 C5 108.28(11)
O1 C2 C3 112.87(11)
N1 C2 C3 108.27(11)
C5 C2 C3 110.77(12)
C6 C3 C2 112.14(11)
C6 C3 C4 108.08(11)
C2 C3 C4 108.03(11)
C6 C3 H3 109.5
C2 C3 H3 109.5
C4 C3 H3 109.5
N2 C4 C9 112.66(11)
N2 C4 C3 109.02(10)
C9 C4 C3 111.13(11)
N2 C4 H4 108.0
C9 C4 H4 108.0
C3 C4 H4 108.0
F2 C5 F3 106.90(11)
F2 C5 F1 107.50(11)
F3 C5 F1 107.21(11)
F2 C5 C2 111.95(12)
F3 C5 C2 110.97(12)
F1 C5 C2 112.04(11)
O2 C6 O3 125.39(13)
O2 C6 C3 123.22(13)
O3 C6 C3 111.39(12)
O3 C7 C8 111.32(13)
O3 C7 H7A 109.4
C8 C7 H7A 109.4
O3 C7 H7B 109.4
C8 C7 H7B 109.4
H7A C7 H7B 108.0
C7 C8 H8A 109.5
C7 C8 H8B 109.5
H8A C8 H8B 109.5
C7 C8 H8C 109.5
H8A C8 H8C 109.5
H8B C8 H8C 109.5
C14 C9 C10 119.20(12)
C14 C9 C4 118.14(12)
C10 C9 C4 122.54(12)
O4 C10 C11 123.52(12)
O4 C10 C9 116.59(12)
C11 C10 C9 119.86(12)
C12 C11 C10 120.18(13)
C12 C11 H11 119.9
C10 C11 H11 119.9
C11 C12 O5 118.11(12)
C11 C12 C13 120.75(12)
O5 C12 C13 121.09(12)
O6 C13 C14 124.72(12)
O6 C13 C12 116.52(12)
C14 C13 C12 118.76(12)
C13 C14 C9 121.24(13)
C13 C14 H14 119.4
C9 C14 H14 119.4
O4 C15 H15A 109.5
O4 C15 H15B 109.5
H15A C15 H15B 109.5
O4 C15 H15C 109.5
H15A C15 H15C 109.5
H15B C15 H15C 109.5
O5 C16 H16A 109.5
O5 C16 H16B 109.5
H16A C16 H16B 109.5
O5 C16 H16C 109.5
H16A C16 H16C 109.5
H16B C16 H16C 109.5
O6 C17 H17A 109.5
O6 C17 H17B 109.5
H17A C17 H17B 109.5
O6 C17 H17C 109.5
H17A C17 H17C 109.5
H17B C17 H17C 109.5

loop_
_geom_bond_atom_site_label_1
_geom_bond_atom_site_label_2
_geom_bond_distance
S1 C1 1.6878(14)
F1 C5 1.3422(16)
F2 C5 1.3384(16)
F3 C5 1.3392(15)
O1 C2 1.4096(16)
O1 H1 0.820(15)
O2 C6 1.2068(16)
O3 C6 1.3314(17)
O3 C7 1.4619(16)
O4 C10 1.3775(15)
O4 C15 1.4360(15)
O5 C12 1.3854(15)
O5 C16 1.4445(16)
O6 C13 1.3758(15)
O6 C17 1.4296(16)
N1 C1 1.3538(17)
N1 C2 1.4352(17)
N1 H1A 0.834(15)
N2 C1 1.3295(16)
N2 C4 1.4640(16)
N2 H2 0.824(15)
C2 C5 1.5315(19)
C2 C3 1.5388(18)
C3 C6 1.5172(18)
C3 C4 1.5403(18)
C3 H3 1.0000
C4 C9 1.5133(18)
C4 H4 1.0000
C7 C8 1.501(2)
C7 H7A 0.9900
C7 H7B 0.9900
C8 H8A 0.9800
C8 H8B 0.9800
C8 H8C 0.9800
C9 C14 1.3937(17)
C9 C10 1.3988(19)
C10 C11 1.3910(18)
C11 C12 1.3844(17)
C11 H11 0.9500
C12 C13 1.3949(19)
C13 C14 1.3895(19)
C14 H14 0.9500
C15 H15A 0.9800
C15 H15B 0.9800
C15 H15C 0.9800
C16 H16A 0.9800
C16 H16B 0.9800
C16 H16C 0.9800
C17 H17A 0.9800
C17 H17B 0.9800
C17 H17C 0.9800

loop_
_geom_hbond_atom_site_label_D
_geom_hbond_atom_site_label_H
_geom_hbond_atom_site_label_A
_geom_hbond_site_symmetry_A
_geom_hbond_distance_DH
_geom_hbond_distance_HA
_geom_hbond_distance_DA
_geom_hbond_angle_DHA
_geom_hbond_publ_flag
O1 H1 O2 . 0.820(15) 2.103(16) 2.8055(15) 143.5(15) yes
O1 H1 O5 1_565 0.820(15) 2.579(16) 2.9876(15) 112.2(13) no
N2 H2 O5 2_656 0.824(15) 2.129(15) 2.9521(15) 176.6(15) yes
N1 H1A S1 2_766 0.834(15) 2.526(16) 3.3427(13) 166.3(15) yes

loop_
_geom_torsion_atom_site_label_1
_geom_torsion_atom_site_label_2
_geom_torsion_atom_site_label_3
_geom_torsion_atom_site_label_4
_geom_torsion
C4 N2 C1 N1 -0.5(2)
C4 N2 C1 S1 179.59(10)
C2 N1 C1 N2 -8.5(2)
C2 N1 C1 S1 171.37(10)
C1 N1 C2 O1 -84.44(15)
C1 N1 C2 C5 158.83(13)
C1 N1 C2 C3 38.67(17)
O1 C2 C3 C6 -56.23(15)
N1 C2 C3 C6 -176.95(11)
C5 C2 C3 C6 64.47(15)
O1 C2 C3 C4 62.77(14)
N1 C2 C3 C4 -57.94(14)
C5 C2 C3 C4 -176.53(11)
C1 N2 C4 C9 -146.08(13)
C1 N2 C4 C3 -22.23(18)
C6 C3 C4 N2 171.55(11)
C2 C3 C4 N2 50.00(14)
C6 C3 C4 C9 -63.69(14)
C2 C3 C4 C9 174.76(10)
O1 C2 C5 F2 -59.19(14)
N1 C2 C5 F2 58.44(15)
C3 C2 C5 F2 177.02(11)
O1 C2 C5 F3 60.15(14)
N1 C2 C5 F3 177.78(11)
C3 C2 C5 F3 -63.64(15)
O1 C2 C5 F1 179.96(10)
N1 C2 C5 F1 -62.42(14)
C3 C2 C5 F1 56.17(15)
C7 O3 C6 O2 -0.1(2)
C7 O3 C6 C3 -179.80(11)
C2 C3 C6 O2 52.32(18)
C4 C3 C6 O2 -66.66(17)
C2 C3 C6 O3 -127.98(12)
C4 C3 C6 O3 113.05(13)
C6 O3 C7 C8 86.53(17)
N2 C4 C9 C14 -131.29(13)
C3 C4 C9 C14 106.04(14)
N2 C4 C9 C10 52.74(18)
C3 C4 C9 C10 -69.94(16)
C15 O4 C10 C11 8.80(19)
C15 O4 C10 C9 -173.30(12)
C14 C9 C10 O4 -177.16(12)
C4 C9 C10 O4 -1.23(19)
C14 C9 C10 C11 0.8(2)
C4 C9 C10 C11 176.76(12)
O4 C10 C11 C12 176.31(12)
C9 C10 C11 C12 -1.5(2)
C10 C11 C12 O5 178.53(12)
C10 C11 C12 C13 1.2(2)
C16 O5 C12 C11 114.47(14)
C16 O5 C12 C13 -68.16(17)
C17 O6 C13 C14 -6.35(19)
C17 O6 C13 C12 174.47(12)
C11 C12 C13 O6 179.16(12)
O5 C12 C13 O6 1.86(19)
C11 C12 C13 C14 -0.1(2)
O5 C12 C13 C14 -177.37(12)
O6 C13 C14 C9 -179.80(13)
C12 C13 C14 C9 -0.6(2)
C10 C9 C14 C13 0.3(2)
C4 C9 C14 C13 -175.86(12)
